data_1542304
loop_
_publ_author_name
'Pan, Zhiqiang'
'Qin, Xu-Jie'
'Liu, Ya-Ping'
'Wu, Ting'
'Luo, Xiao-Dong'
'Xia, Chengfeng'

_publ_section_title
;
 Alstoscholarisines H-J, Indole Alkaloids from Alstonia scholaris:
 Structural Evaluation and Bioinspired Synthesis of Alstoscholarisine H.
;
_journal_issue 4
_journal_name_full 'Organic letters'
_journal_page_first 654
_journal_page_last 657
_journal_paper_doi 10.1021/acs.orglett.5b03583
_journal_volume 18
_journal_year 2016
_chemical_absolute_configuration unk
_chemical_formula_moiety 'C19 H24 N2 O'
_chemical_formula_sum 'C19 H24 N2 O'
_chemical_formula_weight 296.40
_chemical_name_systematic
; 
 ? 
;
_space_group_IT_number 19
_symmetry_cell_setting orthorhombic
_symmetry_space_group_name_Hall 'P 2ac 2ab'
_symmetry_space_group_name_H-M 'P 21 21 21'
_atom_sites_solution_hydrogens geom
_atom_sites_solution_primary direct
_atom_sites_solution_secondary difmap
_audit_creation_method SHELXL-97
_cell_angle_alpha 90.00
_cell_angle_beta 90.00
_cell_angle_gamma 90.00
_cell_formula_units_Z 4
_cell_length_a 6.9550(3)
_cell_length_b 10.6206(4)
_cell_length_c 23.9572(10)
_cell_measurement_reflns_used 6388
_cell_measurement_temperature 100(2)
_cell_measurement_theta_max 68.13
_cell_measurement_theta_min 4.55
_cell_volume 1769.63(13)
_computing_cell_refinement 'Bruker SAINT'
_computing_data_collection 'Bruker APEX2'
_computing_data_reduction 'Bruker SAINT'
_computing_molecular_graphics 'Bruker SHELXTL'
_computing_publication_material 'Bruker SHELXTL'
_computing_structure_refinement 'SHELXL-97 (Sheldrick, 2008)'
_computing_structure_solution 'SHELXS-97 (Sheldrick, 2008)'
_diffrn_ambient_temperature 100(2)
_diffrn_measured_fraction_theta_full 0.908
_diffrn_measured_fraction_theta_max 0.908
_diffrn_measurement_device_type 'Bruker APEX-II CCD'
_diffrn_measurement_method '\f and \w scans'
_diffrn_radiation_monochromator graphite
_diffrn_radiation_source 'fine-focus sealed tube'
_diffrn_radiation_type CuK\a
_diffrn_radiation_wavelength 1.54178
_diffrn_reflns_av_R_equivalents 0.0447
_diffrn_reflns_av_sigmaI/netI 0.0508
_diffrn_reflns_limit_h_max 6
_diffrn_reflns_limit_h_min -7
_diffrn_reflns_limit_k_max 11
_diffrn_reflns_limit_k_min -12
_diffrn_reflns_limit_l_max 28
_diffrn_reflns_limit_l_min -28
_diffrn_reflns_number 8257
_diffrn_reflns_theta_full 68.97
_diffrn_reflns_theta_max 68.97
_diffrn_reflns_theta_min 3.69
_exptl_absorpt_coefficient_mu 0.537
_exptl_absorpt_correction_T_max 0.9483
_exptl_absorpt_correction_T_min 0.6214
_exptl_absorpt_correction_type multi-scan
_exptl_absorpt_process_details sadabs
_exptl_crystal_colour colourless
_exptl_crystal_density_diffrn 1.113
_exptl_crystal_density_method 'not measured'
_exptl_crystal_description prism
_exptl_crystal_F_000 640
_exptl_crystal_size_max 0.98
_exptl_crystal_size_mid 0.14
_exptl_crystal_size_min 0.10
_refine_diff_density_max 0.714
_refine_diff_density_min -0.653
_refine_diff_density_rms 0.158
_refine_ls_abs_structure_details 'Flack H D (1983), Acta Cryst. A39, 876-881'
_refine_ls_abs_structure_Flack 0.5(5)
_refine_ls_extinction_method none
_refine_ls_goodness_of_fit_ref 1.184
_refine_ls_hydrogen_treatment constr
_refine_ls_matrix_type full
_refine_ls_number_parameters 203
_refine_ls_number_reflns 2913
_refine_ls_number_restraints 0
_refine_ls_restrained_S_all 1.184
_refine_ls_R_factor_all 0.0806
_refine_ls_R_factor_gt 0.0779
_refine_ls_shift/su_max 0.000
_refine_ls_shift/su_mean 0.000
_refine_ls_structure_factor_coef Fsqd
_refine_ls_weighting_details 'calc w=1/[\s^2^(Fo^2^)+(0.1616P)^2^+0.3072P] where P=(Fo^2^+2Fc^2^)/3'
_refine_ls_weighting_scheme calc
_refine_ls_wR_factor_gt 0.2095
_refine_ls_wR_factor_ref 0.2165
_reflns_number_gt 2795
_reflns_number_total 2913
_reflns_threshold_expression >2sigma(I)
_cod_data_source_file ol5b03583_si_002.cif
_cod_data_source_block cu_waas_1b_0m
_cod_depositor_comments
;
The following automatic conversions were performed:

'_symmetry_cell_setting' value 'Orthorhombic' changed to
'orthorhombic' according to
/usr/data/users/saulius/crontab/automatic-downloads/rss-feeds/ACS/lib/dictionaries/cif_core.dic
dictionary named 'cif_core.dic' version 2.4.2 from 2011-04-26.

Automatic conversion script
Id: cif_fix_values 4268 2015-11-12 08:31:59Z antanas 

 Adding full bibliography for 1542304--1542305.cif.
;
_cod_database_code 1542304

loop_
_symmetry_equiv_pos_as_xyz
'x, y, z'
'x+1/2, -y+1/2, -z'
'-x, y+1/2, -z+1/2'
'-x+1/2, -y, z+1/2'

loop_
_atom_site_label
_atom_site_type_symbol
_atom_site_fract_x
_atom_site_fract_y
_atom_site_fract_z
_atom_site_U_iso_or_equiv
_atom_site_adp_type
_atom_site_occupancy
_atom_site_symmetry_multiplicity
_atom_site_calc_flag
_atom_site_refinement_flags
O1 O 0.7252(3) 0.1845(2) 0.20480(9) 0.0255(5) Uani 1 1 d .
H1 H 0.8180 0.1430 0.1920 0.038 Uiso 1 1 calc R
N1 N 0.6996(3) 0.4312(2) 0.37397(9) 0.0169(5) Uani 1 1 d .
N4 N 1.0168(4) 0.5178(2) 0.35106(9) 0.0183(6) Uani 1 1 d .
C11 C 0.5473(5) 0.4841(3) 0.52052(13) 0.0306(8) Uani 1 1 d .
H11 H 0.5559 0.5410 0.5511 0.037 Uiso 1 1 calc R
C12 C 0.6454(5) 0.5116(3) 0.47141(12) 0.0265(7) Uani 1 1 d .
H12 H 0.7212 0.5855 0.4679 0.032 Uiso 1 1 calc R
C13 C 0.6281(4) 0.4266(3) 0.42764(11) 0.0202(6) Uani 1 1 d .
C3 C 0.8089(4) 0.5356(3) 0.34930(11) 0.0169(6) Uani 1 1 d .
H3 H 0.7763 0.6148 0.3698 0.020 Uiso 1 1 calc R
C14 C 0.7416(4) 0.5488(3) 0.28898(11) 0.0185(6) Uani 1 1 d .
H14A H 0.8082 0.6203 0.2709 0.022 Uiso 1 1 calc R
H14B H 0.6015 0.5651 0.2880 0.022 Uiso 1 1 calc R
C15 C 0.7878(4) 0.4256(3) 0.25774(10) 0.0181(6) Uani 1 1 d .
H15 H 0.7551 0.4365 0.2174 0.022 Uiso 1 1 calc R
C20 C 1.0003(4) 0.4021(3) 0.26300(11) 0.0184(6) Uani 1 1 d .
C19 C 1.1208(4) 0.3902(3) 0.21957(11) 0.0205(6) Uani 1 1 d .
H19 H 1.2526 0.3776 0.2284 0.025 Uiso 1 1 calc R
C18 C 1.0706(5) 0.3946(3) 0.15868(12) 0.0281(7) Uani 1 1 d .
H18A H 0.9305 0.3940 0.1544 0.042 Uiso 1 1 calc R
H18B H 1.1254 0.3210 0.1398 0.042 Uiso 1 1 calc R
H18C H 1.1232 0.4716 0.1421 0.042 Uiso 1 1 calc R
C10 C 0.4363(5) 0.3749(4) 0.52607(13) 0.0308(8) Uani 1 1 d .
H10 H 0.3712 0.3586 0.5602 0.037 Uiso 1 1 calc R
C9 C 0.4206(4) 0.2909(3) 0.48260(13) 0.0253(7) Uani 1 1 d .
H9 H 0.3464 0.2163 0.4867 0.030 Uiso 1 1 calc R
C8 C 0.5153(4) 0.3166(3) 0.43230(12) 0.0204(6) Uani 1 1 d .
C2 C 0.6310(4) 0.3277(3) 0.34433(11) 0.0164(6) Uani 1 1 d .
C16 C 0.6635(4) 0.3183(3) 0.28209(11) 0.0191(6) Uani 1 1 d .
H16 H 0.5337 0.3278 0.2646 0.023 Uiso 1 1 calc R
C17 C 0.7379(4) 0.1886(3) 0.26343(12) 0.0211(6) Uani 1 1 d .
H17A H 0.8729 0.1770 0.2755 0.025 Uiso 1 1 calc R
H17B H 0.6589 0.1209 0.2802 0.025 Uiso 1 1 calc R
C21 C 1.0757(4) 0.4009(3) 0.32168(11) 0.0192(6) Uani 1 1 d .
H21A H 1.0246 0.3267 0.3418 0.023 Uiso 1 1 calc R
H21B H 1.2177 0.3948 0.3211 0.023 Uiso 1 1 calc R
C5 C 1.0948(4) 0.5189(3) 0.40764(12) 0.0249(7) Uani 1 1 d .
H5A H 1.0631 0.5991 0.4257 0.037 Uiso 1 1 calc R
H5B H 1.2348 0.5089 0.4061 0.037 Uiso 1 1 calc R
H5C H 1.0388 0.4494 0.4291 0.037 Uiso 1 1 calc R
C7 C 0.5186(4) 0.2547(3) 0.37887(11) 0.0183(6) Uani 1 1 d .
C6 C 0.4051(5) 0.1388(3) 0.36463(13) 0.0256(7) Uani 1 1 d .
H6A H 0.3555 0.1460 0.3265 0.038 Uiso 1 1 calc R
H6B H 0.2974 0.1302 0.3907 0.038 Uiso 1 1 calc R
H6C H 0.4883 0.0646 0.3674 0.038 Uiso 1 1 calc R

loop_
_atom_site_aniso_label
_atom_site_aniso_U_11
_atom_site_aniso_U_22
_atom_site_aniso_U_33
_atom_site_aniso_U_23
_atom_site_aniso_U_13
_atom_site_aniso_U_12
O1 0.0186(12) 0.0268(12) 0.0309(11) -0.0060(8) -0.0021(8) 0.0043(8)
N1 0.0116(12) 0.0172(12) 0.0220(11) -0.0020(9) -0.0007(8) 0.0003(9)
N4 0.0153(13) 0.0169(12) 0.0227(11) 0.0001(9) -0.0022(9) -0.0014(9)
C11 0.0266(18) 0.0401(19) 0.0250(14) -0.0099(13) 0.0031(12) 0.0023(14)
C12 0.0211(17) 0.0314(17) 0.0270(13) -0.0066(12) 0.0001(11) -0.0003(12)
C13 0.0143(15) 0.0241(16) 0.0222(13) 0.0004(11) -0.0001(10) 0.0048(11)
C3 0.0152(15) 0.0118(13) 0.0237(13) -0.0006(10) -0.0013(10) 0.0008(10)
C14 0.0166(14) 0.0133(14) 0.0256(13) 0.0022(10) -0.0032(10) 0.0021(11)
C15 0.0174(15) 0.0181(14) 0.0188(12) -0.0004(10) -0.0015(10) 0.0021(10)
C20 0.0172(15) 0.0150(13) 0.0229(13) 0.0022(10) -0.0011(11) 0.0010(10)
C19 0.0154(15) 0.0192(15) 0.0269(15) 0.0023(10) -0.0004(10) 0.0016(11)
C18 0.0294(19) 0.0282(17) 0.0265(15) 0.0031(12) 0.0054(12) 0.0067(13)
C10 0.0203(17) 0.047(2) 0.0250(13) 0.0002(13) 0.0047(11) 0.0022(13)
C9 0.0162(15) 0.0325(18) 0.0273(14) 0.0057(12) 0.0010(12) 0.0010(12)
C8 0.0116(14) 0.0253(15) 0.0242(14) 0.0034(11) -0.0011(10) 0.0009(11)
C2 0.0108(14) 0.0143(13) 0.0240(14) -0.0001(10) -0.0048(10) 0.0029(10)
C16 0.0135(14) 0.0186(15) 0.0251(13) -0.0018(10) -0.0036(10) 0.0026(11)
C17 0.0135(15) 0.0165(15) 0.0332(15) -0.0044(11) -0.0007(11) 0.0018(10)
C21 0.0131(15) 0.0206(14) 0.0240(14) 0.0015(10) 0.0000(10) 0.0028(10)
C5 0.0191(16) 0.0281(16) 0.0274(14) -0.0010(12) -0.0038(11) -0.0022(11)
C7 0.0126(15) 0.0148(14) 0.0274(13) 0.0019(10) -0.0017(10) 0.0026(11)
C6 0.0230(17) 0.0198(15) 0.0339(15) -0.0001(12) 0.0006(12) -0.0049(11)

loop_
_atom_type_symbol
_atom_type_description
_atom_type_scat_dispersion_real
_atom_type_scat_dispersion_imag
_atom_type_scat_source
C C 0.0181 0.0091 'International Tables Vol C Tables 4.2.6.8 and 6.1.1.4'
H H 0.0000 0.0000 'International Tables Vol C Tables 4.2.6.8 and 6.1.1.4'
N N 0.0311 0.0180 'International Tables Vol C Tables 4.2.6.8 and 6.1.1.4'
O O 0.0492 0.0322 'International Tables Vol C Tables 4.2.6.8 and 6.1.1.4'

loop_
_geom_angle_atom_site_label_1
_geom_angle_atom_site_label_2
_geom_angle_atom_site_label_3
_geom_angle
C17 O1 H1 109.5
C13 N1 C2 108.9(2)
C13 N1 C3 126.0(2)
C2 N1 C3 124.6(2)
C5 N4 C3 113.2(2)
C5 N4 C21 110.2(2)
C3 N4 C21 111.6(2)
C12 C11 C10 121.6(3)
C12 C11 H11 119.2
C10 C11 H11 119.2
C13 C12 C11 117.4(3)
C13 C12 H12 121.3
C11 C12 H12 121.3
N1 C13 C12 130.5(3)
N1 C13 C8 107.7(2)
C12 C13 C8 121.7(3)
N4 C3 N1 113.8(2)
N4 C3 C14 110.1(2)
N1 C3 C14 107.0(2)
N4 C3 H3 108.6
N1 C3 H3 108.6
C14 C3 H3 108.6
C3 C14 C15 108.6(2)
C3 C14 H14A 110.0
C15 C14 H14A 110.0
C3 C14 H14B 110.0
C15 C14 H14B 110.0
H14A C14 H14B 108.4
C20 C15 C14 107.7(2)
C20 C15 C16 113.3(2)
C14 C15 C16 109.0(2)
C20 C15 H15 108.9
C14 C15 H15 108.9
C16 C15 H15 108.9
C19 C20 C21 120.5(3)
C19 C20 C15 124.3(2)
C21 C20 C15 115.1(2)
C20 C19 C18 127.3(3)
C20 C19 H19 116.4
C18 C19 H19 116.4
C19 C18 H18A 109.5
C19 C18 H18B 109.5
H18A C18 H18B 109.5
C19 C18 H18C 109.5
H18A C18 H18C 109.5
H18B C18 H18C 109.5
C9 C10 C11 120.6(3)
C9 C10 H10 119.7
C11 C10 H10 119.7
C10 C9 C8 119.2(3)
C10 C9 H9 120.4
C8 C9 H9 120.4
C9 C8 C13 119.4(3)
C9 C8 C7 133.1(3)
C13 C8 C7 107.4(3)
C7 C2 N1 109.4(2)
C7 C2 C16 129.8(3)
N1 C2 C16 120.2(2)
C2 C16 C17 113.3(2)
C2 C16 C15 114.1(2)
C17 C16 C15 111.2(2)
C2 C16 H16 105.8
C17 C16 H16 105.8
C15 C16 H16 105.8
O1 C17 C16 107.2(2)
O1 C17 H17A 110.3
C16 C17 H17A 110.3
O1 C17 H17B 110.3
C16 C17 H17B 110.3
H17A C17 H17B 108.5
N4 C21 C20 109.9(2)
N4 C21 H21A 109.7
C20 C21 H21A 109.7
N4 C21 H21B 109.7
C20 C21 H21B 109.7
H21A C21 H21B 108.2
N4 C5 H5A 109.5
N4 C5 H5B 109.5
H5A C5 H5B 109.5
N4 C5 H5C 109.5
H5A C5 H5C 109.5
H5B C5 H5C 109.5
C2 C7 C8 106.7(3)
C2 C7 C6 128.6(3)
C8 C7 C6 124.6(3)
C7 C6 H6A 109.5
C7 C6 H6B 109.5
H6A C6 H6B 109.5
C7 C6 H6C 109.5
H6A C6 H6C 109.5
H6B C6 H6C 109.5

loop_
_geom_bond_atom_site_label_1
_geom_bond_atom_site_label_2
_geom_bond_distance
O1 C17 1.408(3)
O1 H1 0.8400
N1 C13 1.379(3)
N1 C2 1.393(4)
N1 C3 1.469(4)
N4 C5 1.460(3)
N4 C3 1.459(4)
N4 C21 1.484(4)
C11 C12 1.391(4)
C11 C10 1.400(5)
C11 H11 0.9500
C12 C13 1.389(4)
C12 H12 0.9500
C13 C8 1.412(4)
C3 C14 1.525(3)
C3 H3 1.0000
C14 C15 1.541(4)
C14 H14A 0.9900
C14 H14B 0.9900
C15 C20 1.504(4)
C15 C16 1.544(4)
C15 H15 1.0000
C20 C19 1.342(4)
C20 C21 1.501(3)
C19 C18 1.501(4)
C19 H19 0.9500
C18 H18A 0.9800
C18 H18B 0.9800
C18 H18C 0.9800
C10 C9 1.376(5)
C10 H10 0.9500
C9 C8 1.400(4)
C9 H9 0.9500
C8 C7 1.439(4)
C2 C7 1.377(4)
C2 C16 1.512(3)
C16 C17 1.538(4)
C16 H16 1.0000
C17 H17A 0.9900
C17 H17B 0.9900
C21 H21A 0.9900
C21 H21B 0.9900
C5 H5A 0.9800
C5 H5B 0.9800
C5 H5C 0.9800
C7 C6 1.502(4)
C6 H6A 0.9800
C6 H6B 0.9800
C6 H6C 0.9800

loop_
_geom_hbond_atom_site_label_D
_geom_hbond_atom_site_label_H
_geom_hbond_atom_site_label_A
_geom_hbond_distance_DH
_geom_hbond_distance_HA
_geom_hbond_distance_DA
_geom_hbond_angle_DHA
_geom_hbond_site_symmetry_A
O1 H1 N4 0.84 2.04 2.854(3) 164.0 3_745

loop_
_geom_torsion_atom_site_label_1
_geom_torsion_atom_site_label_2
_geom_torsion_atom_site_label_3
_geom_torsion_atom_site_label_4
_geom_torsion
C10 C11 C12 C13 0.4(5)
C2 N1 C13 C12 -175.5(3)
C3 N1 C13 C12 -3.0(5)
C2 N1 C13 C8 1.2(3)
C3 N1 C13 C8 173.7(2)
C11 C12 C13 N1 176.5(3)
C11 C12 C13 C8 0.2(5)
C5 N4 C3 N1 -66.6(3)
C21 N4 C3 N1 58.4(3)
C5 N4 C3 C14 173.4(2)
C21 N4 C3 C14 -61.7(3)
C13 N1 C3 N4 96.9(3)
C2 N1 C3 N4 -91.7(3)
C13 N1 C3 C14 -141.4(2)
C2 N1 C3 C14 30.1(3)
N4 C3 C14 C15 62.4(3)
N1 C3 C14 C15 -61.6(3)
C3 C14 C15 C20 -56.9(3)
C3 C14 C15 C16 66.5(3)
C14 C15 C20 C19 -121.8(3)
C16 C15 C20 C19 117.4(3)
C14 C15 C20 C21 54.3(3)
C16 C15 C20 C21 -66.5(3)
C21 C20 C19 C18 -177.4(3)
C15 C20 C19 C18 -1.5(5)
C12 C11 C10 C9 -0.2(5)
C11 C10 C9 C8 -0.8(5)
C10 C9 C8 C13 1.4(4)
C10 C9 C8 C7 -175.3(3)
N1 C13 C8 C9 -178.2(2)
C12 C13 C8 C9 -1.1(4)
N1 C13 C8 C7 -0.7(3)
C12 C13 C8 C7 176.3(3)
C13 N1 C2 C7 -1.2(3)
C3 N1 C2 C7 -173.9(2)
C13 N1 C2 C16 171.4(2)
C3 N1 C2 C16 -1.3(4)
C7 C2 C16 C17 -56.2(4)
N1 C2 C16 C17 132.9(3)
C7 C2 C16 C15 175.1(3)
N1 C2 C16 C15 4.3(4)
C20 C15 C16 C2 84.1(3)
C14 C15 C16 C2 -35.9(3)
C20 C15 C16 C17 -45.6(3)
C14 C15 C16 C17 -165.6(2)
C2 C16 C17 O1 168.5(2)
C15 C16 C17 O1 -61.4(3)
C5 N4 C21 C20 -178.3(2)
C3 N4 C21 C20 55.1(3)
C19 C20 C21 N4 123.4(3)
C15 C20 C21 N4 -52.9(3)
N1 C2 C7 C8 0.7(3)
C16 C2 C7 C8 -170.9(3)
N1 C2 C7 C6 175.9(3)
C16 C2 C7 C6 4.3(5)
C9 C8 C7 C2 177.0(3)
C13 C8 C7 C2 0.0(3)
C9 C8 C7 C6 1.5(5)
C13 C8 C7 C6 -175.4(3)
